data_7212810
loop_
_publ_author_name
'Adams, Christopher J.'
'Real, Jos\'e Antonio'
'Waddington, Rachel E.'

_publ_section_title
;
 The two-dimensional iron(ii)--thiocyanate--4,4&#x2032;-bipyridine
 coordination network
;
_journal_issue 11
_journal_name_full CrystEngComm
_journal_page_first 3547
_journal_paper_doi 10.1039/c0ce00149j
_journal_volume 12
_journal_year 2010
_chemical_formula_sum 'C34 H40 Fe N6 O4 S2'
_chemical_formula_weight 716.71
_chemical_name_systematic
;
?
;
_space_group_IT_number 13
_symmetry_cell_setting monoclinic
_symmetry_space_group_name_Hall '-P 2yc'
_symmetry_space_group_name_H-M 'P 1 2/c 1'
_atom_sites_solution_hydrogens geom
_atom_sites_solution_primary direct
_atom_sites_solution_secondary difmap
_audit_creation_method SHELXL-97
_cell_angle_alpha 90.00
_cell_angle_beta 114.365(12)
_cell_angle_gamma 90.00
_cell_formula_units_Z 2
_cell_length_a 11.5535(19)
_cell_length_b 11.5357(18)
_cell_length_c 15.450(3)
_cell_measurement_reflns_used 1970
_cell_measurement_temperature 100(2)
_cell_measurement_theta_max 23.12
_cell_measurement_theta_min 2.58
_cell_volume 1875.7(6)
_computing_cell_refinement 'Bruker SMART'
_computing_data_collection 'Bruker SMART'
_computing_data_reduction 'Bruker SAINT'
_computing_molecular_graphics 'Bruker SHELXTL'
_computing_publication_material 'Bruker SHELXTL'
_computing_structure_refinement 'SHELXL-97 (Sheldrick, 1997)'
_computing_structure_solution 'SHELXS-97 (Sheldrick, 1990)'
_diffrn_ambient_temperature 100(2)
_diffrn_measured_fraction_theta_full 0.981
_diffrn_measured_fraction_theta_max 0.981
_diffrn_measurement_device_type 'CCD area detector'
_diffrn_measurement_method 'phi and omega scans'
_diffrn_radiation_monochromator graphite
_diffrn_radiation_source 'fine-focus sealed tube'
_diffrn_radiation_type MoK\a
_diffrn_radiation_wavelength 0.71073
_diffrn_reflns_av_R_equivalents 0.0000
_diffrn_reflns_av_sigmaI/netI 0.1181
_diffrn_reflns_limit_h_max 13
_diffrn_reflns_limit_h_min -14
_diffrn_reflns_limit_k_max 12
_diffrn_reflns_limit_k_min -14
_diffrn_reflns_limit_l_max 19
_diffrn_reflns_limit_l_min -19
_diffrn_reflns_number 4195
_diffrn_reflns_theta_full 27.44
_diffrn_reflns_theta_max 27.44
_diffrn_reflns_theta_min 1.77
_exptl_absorpt_coefficient_mu 0.556
_exptl_absorpt_correction_T_max 0.745
_exptl_absorpt_correction_T_min 0.574
_exptl_absorpt_correction_type multi-scan
_exptl_absorpt_process_details SADABS
_exptl_crystal_colour Orange
_exptl_crystal_density_diffrn 1.269
_exptl_crystal_density_meas ?
_exptl_crystal_density_method 'not measured'
_exptl_crystal_description Prism
_exptl_crystal_F_000 752
_exptl_crystal_size_max 0.2
_exptl_crystal_size_mid 0.12
_exptl_crystal_size_min 0.08
_refine_diff_density_max 2.168
_refine_diff_density_min -2.838
_refine_diff_density_rms 0.217
_refine_ls_extinction_method none
_refine_ls_goodness_of_fit_ref 1.880
_refine_ls_hydrogen_treatment constr
_refine_ls_matrix_type full
_refine_ls_number_parameters 220
_refine_ls_number_reflns 4195
_refine_ls_number_restraints 0
_refine_ls_restrained_S_all 1.880
_refine_ls_R_factor_all 0.2478
_refine_ls_R_factor_gt 0.1937
_refine_ls_shift/su_max 0.000
_refine_ls_shift/su_mean 0.000
_refine_ls_structure_factor_coef Fsqd
_refine_ls_weighting_details 'calc w=1/[\s^2^(Fo^2^)+(0.2000P)^2^+0.0000P] where P=(Fo^2^+2Fc^2^)/3'
_refine_ls_weighting_scheme calc
_refine_ls_wR_factor_gt 0.5167
_refine_ls_wR_factor_ref 0.5303
_reflns_number_gt 2515
_reflns_number_total 4195
_reflns_threshold_expression >2sigma(I)
_cod_data_source_file c0ce00149j.txt
_cod_data_source_block 1-4acetone
_cod_depositor_comments
;
The following automatic conversions were performed:

'_symmetry_cell_setting' value 'Monoclinic' changed to 'monoclinic'
according to /home/saulius/struct/CIF-dictionaries/cif_core.dic
dictionary named 'cif_core.dic' version 2.4.2 from 2011-04-26.

Automatic conversion script
Id: cif_fix_values 1891 2012-01-12 08:04:46Z andrius 

The following automatic conversions were performed:

'_exptl_crystal_density_meas' value 'not measured' was changed to '?'
- the value is perceived as not measured.

Automatic conversion script
Id: cif_fix_values 3008 2015-01-20 13:52:24Z robertas 
;
_cod_original_sg_symbol_H-M P2/c
_cod_database_code 7212810

loop_
_symmetry_equiv_pos_as_xyz
'x, y, z'
'-x, y, -z+1/2'
'-x, -y, -z'
'x, -y, z-1/2'

loop_
_atom_site_label
_atom_site_type_symbol
_atom_site_fract_x
_atom_site_fract_y
_atom_site_fract_z
_atom_site_U_iso_or_equiv
_atom_site_adp_type
_atom_site_occupancy
_atom_site_symmetry_multiplicity
_atom_site_calc_flag
_atom_site_refinement_flags
Fe1 Fe 0.0000 -0.33358(19) -0.2500 0.0292(8) Uani 1 2 d S
S1 S 0.2493(5) -0.3235(6) 0.0925(4) 0.0913(19) Uani 1 1 d .
N1 N 0.0847(9) -0.3327(9) -0.0985(9) 0.037(3) Uani 1 1 d .
N3 N -0.1920(8) -0.3312(8) -0.2468(7) 0.032(2) Uani 1 1 d .
N5 N 0.0000 -0.5256(13) -0.2500 0.037(3) Uani 1 2 d S
N6 N 0.0000 -0.1418(10) -0.2500 0.033(3) Uani 1 2 d S
C1 C 0.1508(13) -0.3312(13) -0.0200(11) 0.047(3) Uani 1 1 d .
C3 C -0.2111(11) -0.3647(12) -0.1731(9) 0.038(3) Uani 1 1 d .
H3A H -0.1387 -0.3903 -0.1194 0.046 Uiso 1 1 calc R
C4 C -0.3284(11) -0.3668(13) -0.1654(10) 0.045(3) Uani 1 1 d .
H4A H -0.3358 -0.3889 -0.1087 0.054 Uiso 1 1 calc R
C5 C -0.4371(10) -0.3325(10) -0.2508(8) 0.033(3) Uani 1 1 d .
C6 C -0.4136(12) -0.2941(12) -0.3282(10) 0.043(3) Uani 1 1 d .
H6A H -0.4819 -0.2659 -0.3836 0.052 Uiso 1 1 calc R
C7 C -0.2954(12) -0.2966(12) -0.3250(9) 0.043(3) Uani 1 1 d .
H7A H -0.2836 -0.2733 -0.3798 0.051 Uiso 1 1 calc R
C13 C 0.0246(13) -0.5863(11) -0.1692(10) 0.045(3) Uani 1 1 d .
H13A H 0.0403 -0.5435 -0.1129 0.054 Uiso 1 1 calc R
C14 C 0.0285(14) -0.7068(11) -0.1625(12) 0.050(4) Uani 1 1 d .
H14A H 0.0488 -0.7449 -0.1035 0.060 Uiso 1 1 calc R
C15 C 0.0000 -0.7724(14) -0.2500 0.034(4) Uani 1 2 d S
C18 C 0.0349(12) -0.0825(10) -0.3096(9) 0.038(3) Uani 1 1 d .
H18A H 0.0593 -0.1236 -0.3527 0.045 Uiso 1 1 calc R
C19 C 0.0363(13) 0.0380(10) -0.3101(9) 0.040(3) Uani 1 1 d .
H19A H 0.0626 0.0785 -0.3524 0.048 Uiso 1 1 calc R
C20 C 0.0000 -0.9033(14) -0.2500 0.041(5) Uani 1 2 d S
O100 O 0.844(2) -0.0947(16) -0.0273(12) 0.132(7) Uani 1 1 d .
C100 C 0.662(2) -0.040(2) -0.1491(19) 0.114(9) Uani 1 1 d .
H10A H 0.6797 -0.1058 -0.1815 0.170 Uiso 1 1 calc R
H10B H 0.6704 0.0325 -0.1797 0.170 Uiso 1 1 calc R
H10C H 0.5756 -0.0457 -0.1529 0.170 Uiso 1 1 calc R
C101 C 0.753(2) -0.0387(17) -0.0488(15) 0.072(5) Uani 1 1 d .
C102 C 0.706(2) 0.031(2) 0.0230(13) 0.103(8) Uani 1 1 d .
H10D H 0.7561 0.0061 0.0886 0.155 Uiso 1 1 calc R
H10E H 0.6159 0.0145 0.0057 0.155 Uiso 1 1 calc R
H10F H 0.7172 0.1147 0.0177 0.155 Uiso 1 1 calc R
O200 O 0.3544(13) -0.7508(13) -0.0347(8) 0.101(5) Uani 1 1 d .
C200 C 0.384(3) -0.799(3) -0.169(3) 0.178(17) Uani 1 1 d .
H20A H 0.3756 -0.8770 -0.1473 0.267 Uiso 1 1 calc R
H20B H 0.4687 -0.7898 -0.1683 0.267 Uiso 1 1 calc R
H20C H 0.3193 -0.7871 -0.2335 0.267 Uiso 1 1 calc R
C201 C 0.3665(17) -0.711(2) -0.1039(14) 0.075(6) Uani 1 1 d .
C202 C 0.371(3) -0.593(2) -0.1236(18) 0.158(15) Uani 1 1 d .
H20D H 0.3533 -0.5466 -0.0769 0.237 Uiso 1 1 calc R
H20E H 0.3062 -0.5756 -0.1875 0.237 Uiso 1 1 calc R
H20F H 0.4549 -0.5730 -0.1201 0.237 Uiso 1 1 calc R

loop_
_atom_site_aniso_label
_atom_site_aniso_U_11
_atom_site_aniso_U_22
_atom_site_aniso_U_33
_atom_site_aniso_U_23
_atom_site_aniso_U_13
_atom_site_aniso_U_12
Fe1 0.0215(12) 0.0171(12) 0.0617(17) 0.000 0.0300(11) 0.000
S1 0.081(4) 0.121(5) 0.070(3) 0.043(3) 0.028(3) 0.002(3)
N1 0.023(5) 0.025(5) 0.080(8) 0.011(5) 0.037(5) -0.001(4)
N3 0.026(5) 0.023(5) 0.062(6) 0.006(4) 0.033(5) 0.002(4)
N5 0.023(7) 0.036(9) 0.064(10) 0.000 0.031(7) 0.000
N6 0.041(8) 0.005(7) 0.065(10) 0.000 0.033(7) 0.000
C1 0.031(7) 0.060(9) 0.054(9) 0.010(7) 0.023(7) 0.011(7)
C3 0.016(5) 0.060(9) 0.048(7) 0.006(6) 0.023(5) 0.001(5)
C4 0.019(6) 0.067(9) 0.061(9) -0.012(7) 0.028(6) -0.007(6)
C5 0.025(6) 0.033(6) 0.053(7) -0.002(6) 0.028(5) 0.009(5)
C6 0.029(6) 0.054(8) 0.053(8) 0.011(6) 0.023(6) 0.017(6)
C7 0.043(7) 0.057(9) 0.042(7) 0.021(6) 0.031(6) 0.021(6)
C13 0.054(8) 0.014(6) 0.071(9) 0.005(6) 0.031(7) 0.001(6)
C14 0.061(9) 0.010(6) 0.093(11) 0.001(6) 0.045(8) 0.008(6)
C15 0.033(9) 0.017(8) 0.068(12) 0.000 0.034(9) 0.000
C18 0.037(7) 0.022(6) 0.062(8) -0.004(5) 0.029(6) -0.003(5)
C19 0.049(8) 0.017(6) 0.063(9) -0.005(5) 0.031(7) -0.009(5)
C20 0.017(8) 0.014(8) 0.088(14) 0.000 0.019(9) 0.000
O100 0.20(2) 0.118(14) 0.142(15) 0.051(11) 0.138(15) 0.060(14)
C100 0.106(18) 0.095(17) 0.18(3) -0.062(17) 0.100(19) -0.050(14)
C101 0.081(13) 0.069(12) 0.086(14) 0.022(10) 0.053(11) 0.025(10)
C102 0.15(2) 0.085(16) 0.068(13) 0.002(11) 0.043(13) -0.038(15)
O200 0.094(10) 0.120(12) 0.048(7) 0.020(7) -0.010(6) -0.058(9)
C200 0.17(3) 0.15(3) 0.28(4) 0.15(3) 0.17(3) 0.07(2)
C201 0.049(10) 0.099(15) 0.082(13) 0.033(12) 0.031(9) 0.006(10)
C202 0.14(2) 0.100(19) 0.121(19) 0.069(16) -0.055(16) -0.062(17)

loop_
_atom_type_symbol
_atom_type_description
_atom_type_scat_dispersion_real
_atom_type_scat_dispersion_imag
_atom_type_scat_source
C C 0.0033 0.0016 'International Tables Vol C Tables 4.2.6.8 and 6.1.1.4'
H H 0.0000 0.0000 'International Tables Vol C Tables 4.2.6.8 and 6.1.1.4'
Fe Fe 0.3463 0.8444 'International Tables Vol C Tables 4.2.6.8 and 6.1.1.4'
N N 0.0061 0.0033 'International Tables Vol C Tables 4.2.6.8 and 6.1.1.4'
O O 0.0106 0.0060 'International Tables Vol C Tables 4.2.6.8 and 6.1.1.4'
S S 0.1246 0.1234 'International Tables Vol C Tables 4.2.6.8 and 6.1.1.4'

loop_
_geom_angle_atom_site_label_1
_geom_angle_atom_site_label_2
_geom_angle_atom_site_label_3
_geom_angle
_geom_angle_site_symmetry_1
_geom_angle_site_symmetry_3
N1 Fe1 N1 179.5(5) . 2_554
N1 Fe1 N6 89.7(3) . .
N1 Fe1 N6 89.7(3) 2_554 .
N1 Fe1 N5 90.3(3) . .
N1 Fe1 N5 90.3(3) 2_554 .
N6 Fe1 N5 180.000(2) . .
N1 Fe1 N3 89.2(3) . .
N1 Fe1 N3 90.8(3) 2_554 .
N6 Fe1 N3 89.3(2) . .
N5 Fe1 N3 90.7(2) . .
N1 Fe1 N3 90.8(3) . 2_554
N1 Fe1 N3 89.2(3) 2_554 2_554
N6 Fe1 N3 89.3(2) . 2_554
N5 Fe1 N3 90.7(2) . 2_554
N3 Fe1 N3 178.6(5) . 2_554
C1 N1 Fe1 166.9(9) . .
C3 N3 C7 117.3(9) . .
C3 N3 Fe1 122.8(8) . .
C7 N3 Fe1 119.9(7) . .
C13 N5 C13 117.8(16) 2_554 .
C13 N5 Fe1 121.1(8) 2_554 .
C13 N5 Fe1 121.1(8) . .
C18 N6 C18 118.4(14) 2_554 .
C18 N6 Fe1 120.8(7) 2_554 .
C18 N6 Fe1 120.8(7) . .
N1 C1 S1 177.3(14) . .
N3 C3 C4 126.4(12) . .
N3 C3 H3A 116.8 . .
C4 C3 H3A 116.8 . .
C3 C4 C5 114.8(11) . .
C3 C4 H4A 122.6 . .
C5 C4 H4A 122.6 . .
C6 C5 C4 117.5(10) . .
C6 C5 C5 123.9(13) . 2_454
C4 C5 C5 118.5(12) . 2_454
C7 C6 C5 120.8(12) . .
C7 C6 H6A 119.6 . .
C5 C6 H6A 119.6 . .
C6 C7 N3 123.0(11) . .
C6 C7 H7A 118.5 . .
N3 C7 H7A 118.5 . .
N5 C13 C14 124.9(14) . .
N5 C13 H13A 117.6 . .
C14 C13 H13A 117.6 . .
C13 C14 C15 117.3(14) . .
C13 C14 H14A 121.3 . .
C15 C14 H14A 121.3 . .
C14 C15 C14 117.8(16) . 2_554
C14 C15 C20 121.1(8) . .
C14 C15 C20 121.1(8) 2_554 .
N6 C18 C19 121.6(12) . .
N6 C18 H18A 119.2 . .
C19 C18 H18A 119.2 . .
C20 C19 C18 119.4(12) 1_565 .
C20 C19 H19A 120.3 1_565 .
C18 C19 H19A 120.3 . .
C19 C20 C19 119.7(16) 1_545 2_544
C19 C20 C15 120.2(8) 1_545 .
C19 C20 C15 120.2(8) 2_544 .
C101 C100 H10A 109.5 . .
C101 C100 H10B 109.5 . .
H10A C100 H10B 109.5 . .
C101 C100 H10C 109.5 . .
H10A C100 H10C 109.5 . .
H10B C100 H10C 109.5 . .
O100 C101 C100 118(2) . .
O100 C101 C102 127(2) . .
C100 C101 C102 114.9(17) . .
C101 C102 H10D 109.5 . .
C101 C102 H10E 109.5 . .
H10D C102 H10E 109.5 . .
C101 C102 H10F 109.5 . .
H10D C102 H10F 109.5 . .
H10E C102 H10F 109.5 . .
C201 C200 H20A 109.5 . .
C201 C200 H20B 109.5 . .
H20A C200 H20B 109.5 . .
C201 C200 H20C 109.5 . .
H20A C200 H20C 109.5 . .
H20B C200 H20C 109.5 . .
O200 C201 C202 125(3) . .
O200 C201 C200 116(2) . .
C202 C201 C200 119(2) . .
C201 C202 H20D 109.5 . .
C201 C202 H20E 109.5 . .
H20D C202 H20E 109.5 . .
C201 C202 H20F 109.5 . .
H20D C202 H20F 109.5 . .
H20E C202 H20F 109.5 . .

loop_
_geom_bond_atom_site_label_1
_geom_bond_atom_site_label_2
_geom_bond_distance
_geom_bond_site_symmetry_2
Fe1 N1 2.133(12) .
Fe1 N1 2.133(12) 2_554
Fe1 N6 2.212(12) .
Fe1 N5 2.215(15) .
Fe1 N3 2.240(8) .
Fe1 N3 2.240(8) 2_554
S1 C1 1.640(16) .
N1 C1 1.136(17) .
N3 C3 1.304(14) .
N3 C7 1.362(15) .
N5 C13 1.356(15) 2_554
N5 C13 1.356(15) .
N6 C18 1.336(13) 2_554
N6 C18 1.336(13) .
C3 C4 1.409(15) .
C3 H3A 0.9500 .
C4 C5 1.452(17) .
C4 H4A 0.9500 .
C5 C6 1.403(17) .
C5 C5 1.46(2) 2_454
C6 C7 1.345(17) .
C6 H6A 0.9500 .
C7 H7A 0.9500 .
C13 C14 1.393(19) .
C13 H13A 0.9500 .
C14 C15 1.463(17) .
C14 H14A 0.9500 .
C15 C14 1.463(17) 2_554
C15 C20 1.51(2) .
C18 C19 1.389(17) .
C18 H18A 0.9500 .
C19 C20 1.350(15) 1_565
C19 H19A 0.9500 .
C20 C19 1.350(15) 1_545
C20 C19 1.350(15) 2_544
O100 C101 1.15(2) .
C100 C101 1.47(3) .
C100 H10A 0.9800 .
C100 H10B 0.9800 .
C100 H10C 0.9800 .
C101 C102 1.64(3) .
C102 H10D 0.9800 .
C102 H10E 0.9800 .
C102 H10F 0.9800 .
O200 C201 1.22(2) .
C200 C201 1.49(4) .
C200 H20A 0.9800 .
C200 H20B 0.9800 .
C200 H20C 0.9800 .
C201 C202 1.41(3) .
C202 H20D 0.9800 .
C202 H20E 0.9800 .
C202 H20F 0.9800 .
